data_1553144
loop_
_publ_author_name
'Mejuto, Carmen'
'Garc\'ia-Eleno, Marco A.'
'Guisado-Barrios, Gregorio'
'Spasyuk, Denis'
'Gusev, Dmitri'
'Peris, Eduardo'

_publ_section_title
;
 Ruthenium complexes with an N-heterocyclic carbene NNC-pincer ligand:
 preparation and catalytic properties
;
_journal_issue 8
_journal_name_full 'Organic Chemistry Frontiers'
_journal_page_first 936
_journal_paper_doi 10.1039/C5QO00137D
_journal_volume 2
_journal_year 2015
_chemical_formula_moiety 'C31 H29 N4 O3 P Ru, 2(H2 O), C H2 Cl2'
_chemical_formula_sum 'C32 H35 Cl2 N4 O5 P Ru'
_chemical_formula_weight 758.58
_space_group_crystal_system monoclinic
_space_group_IT_number 14
_space_group_name_Hall '-P 2ybc'
_space_group_name_H-M_alt 'P 1 21/c 1'
_atom_sites_solution_hydrogens mixed
_atom_sites_solution_primary direct
_audit_creation_date 2015-04-15
_audit_creation_method
;
Olex2 1.2
(compiled 2015.01.26 svn.r3151 for OlexSys, GUI svn.r4998)
;
_audit_update_record
;
2015-04-22 deposited with the CCDC.
2015-06-01 downloaded from the CCDC.
;
_cell_angle_alpha 90
_cell_angle_beta 117.3893(18)
_cell_angle_gamma 90
_cell_formula_units_Z 4
_cell_length_a 18.2792(3)
_cell_length_b 11.74106(11)
_cell_length_c 17.1049(2)
_cell_measurement_reflns_used 14665
_cell_measurement_temperature 199.95(10)
_cell_measurement_theta_max 69.5530
_cell_measurement_theta_min 4.6190
_cell_volume 3259.49(9)
_computing_cell_refinement
;
CrysAlisPro, Agilent Technologies,
Version 1.171.36.28 (release 01-02-2013 CrysAlis171 .NET)
(compiled Feb  1 2013,16:14:44)
;
_computing_data_collection
;
CrysAlisPro, Agilent Technologies,
Version 1.171.36.28 (release 01-02-2013 CrysAlis171 .NET)
(compiled Feb  1 2013,16:14:44)
;
_computing_data_reduction
;
CrysAlisPro, Agilent Technologies,
Version 1.171.36.28 (release 01-02-2013 CrysAlis171 .NET)
(compiled Feb  1 2013,16:14:44)
;
_computing_molecular_graphics 'Olex2 (Dolomanov et al., 2009)'
_computing_publication_material 'Olex2 (Dolomanov et al., 2009)'
_computing_structure_refinement 'ShelXL (Sheldrick, 2008)'
_computing_structure_solution 'ShelXS (Sheldrick, 2008)'
_diffrn_ambient_temperature 199.95(10)
_diffrn_detector_area_resol_mean 20.8101
_diffrn_measured_fraction_theta_full 0.998
_diffrn_measured_fraction_theta_max 0.988
_diffrn_measurement_details
;
#__ type_ start__ end____ width___ exp.time_
  1 omega -113.00  -87.80   0.7000    2.0000
omega____ theta____ kappa____ phi______ frames
    -      -37.7307 -139.0000  154.0000 36

#__ type_ start__ end____ width___ exp.time_
  2 omega -116.00  -79.60   0.7000    2.0000
omega____ theta____ kappa____ phi______ frames
    -      -37.7307 -130.0000  -30.0000 52

#__ type_ start__ end____ width___ exp.time_
  3 omega -129.00  -35.90   0.7000    2.0000
omega____ theta____ kappa____ phi______ frames
    -      -37.7307  178.0000   60.0000 133

#__ type_ start__ end____ width___ exp.time_
  4 omega   13.00   40.30   0.7000    2.0000
omega____ theta____ kappa____ phi______ frames
    -      -37.7307   38.0000   30.0000 39

#__ type_ start__ end____ width___ exp.time_
  5 omega  -19.00   46.10   0.7000    2.0000
omega____ theta____ kappa____ phi______ frames
    -      -37.7307   19.0000  -90.0000 93

#__ type_ start__ end____ width___ exp.time_
  6 omega  140.00  167.30   0.7000   20.0000
omega____ theta____ kappa____ phi______ frames
    -      101.8686  111.0000   60.0000 39

#__ type_ start__ end____ width___ exp.time_
  7 omega  100.00  127.30   0.7000   20.0000
omega____ theta____ kappa____ phi______ frames
    -      101.8686  111.0000   60.0000 39

#__ type_ start__ end____ width___ exp.time_
  8 omega   75.00  177.20   0.7000   20.0000
omega____ theta____ kappa____ phi______ frames
    -      101.8686   45.0000  150.0000 146

#__ type_ start__ end____ width___ exp.time_
  9 omega  101.00  126.90   0.7000   20.0000
omega____ theta____ kappa____ phi______ frames
    -      101.8686  111.0000 -150.0000 37

#__ type_ start__ end____ width___ exp.time_
 10 omega   21.00   57.40   0.7000   20.0000
omega____ theta____ kappa____ phi______ frames
    -      101.8686  -30.0000  -90.0000 52

#__ type_ start__ end____ width___ exp.time_
 11 omega   22.00  107.40   0.7000   20.0000
omega____ theta____ kappa____ phi______ frames
    -      101.8686  -77.0000   30.0000 122

#__ type_ start__ end____ width___ exp.time_
 12 omega   23.00   51.00   0.7000   20.0000
omega____ theta____ kappa____ phi______ frames
    -      101.8686  -30.0000 -120.0000 40

#__ type_ start__ end____ width___ exp.time_
 13 omega   21.00   90.30   0.7000   20.0000
omega____ theta____ kappa____ phi______ frames
    -      101.8686  -30.0000 -180.0000 99

#__ type_ start__ end____ width___ exp.time_
 14 omega   59.00   84.90   0.7000   20.0000
omega____ theta____ kappa____ phi______ frames
    -      101.8686  178.0000  -30.0000 37

#__ type_ start__ end____ width___ exp.time_
 15 omega -122.00   -3.00   0.7000    2.0000
omega____ theta____ kappa____ phi______ frames
    -      -37.7307  -77.0000  150.0000 170

#__ type_ start__ end____ width___ exp.time_
 16 omega -116.00   -6.10   0.7000    2.0000
omega____ theta____ kappa____ phi______ frames
    -      -37.7307  -56.0000   25.0000 157

#__ type_ start__ end____ width___ exp.time_
 17 omega -116.00   -6.10   0.7000    2.0000
omega____ theta____ kappa____ phi______ frames
    -      -37.7307  -57.0000  -90.0000 157

#__ type_ start__ end____ width___ exp.time_
 18 omega   55.00  127.80   0.7000    2.0000
omega____ theta____ kappa____ phi______ frames
    -       37.7307 -178.0000  120.0000 104

#__ type_ start__ end____ width___ exp.time_
 19 omega   71.00  176.70   0.7000   20.0000
omega____ theta____ kappa____ phi______ frames
    -      101.8686   45.0000 -120.0000 151

#__ type_ start__ end____ width___ exp.time_
 20 omega   66.00  178.00   0.7000   20.0000
omega____ theta____ kappa____ phi______ frames
    -      101.8686   77.0000    0.0000 160

#__ type_ start__ end____ width___ exp.time_
 21 omega   66.00  178.00   0.7000   20.0000
omega____ theta____ kappa____ phi______ frames
    -      101.8686   77.0000  -60.0000 160

#__ type_ start__ end____ width___ exp.time_
 22 omega   20.00  114.50   0.7000   20.0000
omega____ theta____ kappa____ phi______ frames
    -      101.8686 -111.0000 -180.0000 135

#__ type_ start__ end____ width___ exp.time_
 23 omega   66.00  168.20   0.7000   20.0000
omega____ theta____ kappa____ phi______ frames
    -      101.8686   77.0000 -180.0000 146

#__ type_ start__ end____ width___ exp.time_
 24 omega   71.00  176.70   0.7000   20.0000
omega____ theta____ kappa____ phi______ frames
    -      101.8686   45.0000   90.0000 151
;
_diffrn_measurement_device_type 'SuperNova, Dual, Cu at zero, Atlas'
_diffrn_measurement_method '\w scans'
_diffrn_orient_matrix_UB_11 0.0945647000
_diffrn_orient_matrix_UB_12 0.0101836000
_diffrn_orient_matrix_UB_13 0.0499228000
_diffrn_orient_matrix_UB_21 0.0075937000
_diffrn_orient_matrix_UB_22 -0.0872613000
_diffrn_orient_matrix_UB_23 -0.0631341000
_diffrn_orient_matrix_UB_31 -0.0030841000
_diffrn_orient_matrix_UB_32 0.0974006000
_diffrn_orient_matrix_UB_33 -0.0618011000
_diffrn_radiation_monochromator mirror
_diffrn_radiation_type CuK\a
_diffrn_radiation_wavelength 1.54184
_diffrn_reflns_av_R_equivalents 0.0499
_diffrn_reflns_av_unetI/netI 0.0291
_diffrn_reflns_Laue_measured_fraction_full 0.998
_diffrn_reflns_Laue_measured_fraction_max 0.988
_diffrn_reflns_limit_h_max 22
_diffrn_reflns_limit_h_min -22
_diffrn_reflns_limit_k_max 14
_diffrn_reflns_limit_k_min -14
_diffrn_reflns_limit_l_max 20
_diffrn_reflns_limit_l_min -20
_diffrn_reflns_number 27673
_diffrn_reflns_point_group_measured_fraction_full 0.998
_diffrn_reflns_point_group_measured_fraction_max 0.988
_diffrn_reflns_theta_full 67.684
_diffrn_reflns_theta_max 69.660
_diffrn_reflns_theta_min 4.648
_diffrn_source 'SuperNova (Cu) X-ray Source'
_exptl_absorpt_coefficient_mu 6.255
_exptl_absorpt_correction_T_max 1.00000
_exptl_absorpt_correction_T_min 0.70936
_exptl_absorpt_correction_type multi-scan
_exptl_absorpt_process_details
;
CrysAlisPro, Agilent Technologies,
Version 1.171.36.28 (release 01-02-2013 CrysAlis171 .NET)
(compiled Feb  1 2013,16:14:44)
Empirical absorption correction using spherical harmonics,
 implemented in SCALE3 ABSPACK scaling algorithm.
;
_exptl_crystal_density_diffrn 1.546
_exptl_crystal_F_000 1552
_exptl_crystal_size_max 0.2109
_exptl_crystal_size_mid 0.0957
_exptl_crystal_size_min 0.0355
_refine_diff_density_max 1.011
_refine_diff_density_min -0.761
_refine_diff_density_rms 0.092
_refine_ls_extinction_method none
_refine_ls_goodness_of_fit_ref 1.107
_refine_ls_hydrogen_treatment constr
_refine_ls_matrix_type full
_refine_ls_number_parameters 413
_refine_ls_number_reflns 6075
_refine_ls_number_restraints 0
_refine_ls_restrained_S_all 1.107
_refine_ls_R_factor_all 0.0407
_refine_ls_R_factor_gt 0.0355
_refine_ls_shift/su_max 0.001
_refine_ls_shift/su_mean 0.000
_refine_ls_structure_factor_coef Fsqd
_refine_ls_weighting_details 'w=1/[\s^2^(Fo^2^)+(0.0457P)^2^+4.5626P] where P=(Fo^2^+2Fc^2^)/3'
_refine_ls_weighting_scheme calc
_refine_ls_wR_factor_gt 0.0931
_refine_ls_wR_factor_ref 0.0963
_reflns_Friedel_coverage 0.000
_reflns_number_gt 5441
_reflns_number_total 6075
_reflns_threshold_expression 'I > 2\s(I)'
_cod_data_source_file c5qo00137d2.cif
_cod_data_source_block str1610
_cod_database_code 1553144
_shelxl_version_number 2013-4
_chemical_oxdiff_formula 'C31 H31 Cl2 N4 P Ru'
_shelx_space_group_comment
;
The symmetry employed for this shelxl refinement is uniquely defined
by the following loop, which should always be used as a source of
symmetry information in preference to the above space-group names.
They are only intended as comments.
;
_reflns_odcompleteness_completeness 99.90
_reflns_odcompleteness_iscentric 1
_reflns_odcompleteness_theta 64.99
_olex2_refinement_description
;
1. Fixed Uiso
 At 1.2 times of:
  All C(H) groups, All C(H,H) groups
 At 1.5 times of:
  All C(H,H,H) groups, All O(H,H) groups
2.a Free rotating group:
 O5(H5C,H5D), O4(H4A,H4B)
2.b Secondary CH2 refined with riding coordinates:
 C8(H8A,H8B), C7(H7A,H7B), C5(H5A,H5B)
2.c Aromatic/amide H refined with riding coordinates:
 C10(H10), C28(H28), C15(H15), C34(H34), C13(H13), C33(H33), C32(H32),
 C22(H22), C14(H14), C30(H30), C18(H18), C16(H16), C27(H27), C20(H20), C21(H21),
  C19(H19), C31(H31), C24(H24), C26(H26), C3(H3), C25(H25), C4(H4)
2.d Idealised Me refined as rotating group:
 C6(H6A,H6B,H6C)
;
_olex2_submission_special_instructions 'No special instructions were received'

loop_
_space_group_symop_operation_xyz
'x, y, z'
'-x, y+1/2, -z+1/2'
'-x, -y, -z'
'x, -y-1/2, z-1/2'

loop_
_atom_site_label
_atom_site_type_symbol
_atom_site_fract_x
_atom_site_fract_y
_atom_site_fract_z
_atom_site_U_iso_or_equiv
_atom_site_adp_type
_atom_site_occupancy
_atom_site_site_symmetry_order
_atom_site_calc_flag
_atom_site_refinement_flags_posn
Ru1 Ru 0.31613(2) 0.62925(2) 0.03567(2) 0.02208(9) Uani 1 1 d .
P1 P 0.18925(4) 0.58343(6) 0.02088(5) 0.02446(16) Uani 1 1 d .
O2 O 0.30574(13) 0.80207(17) -0.00641(15) 0.0285(5) Uani 1 1 d .
O1 O 0.42317(13) 0.71039(18) 0.04222(15) 0.0306(5) Uani 1 1 d .
N9 N 0.36535(16) 0.4828(2) 0.09698(18) 0.0296(6) Uani 1 1 d .
O3 O 0.41841(16) 0.8964(2) 0.00943(19) 0.0441(6) Uani 1 1 d .
N12 N 0.36562(15) 0.6775(2) 0.16993(17) 0.0293(6) Uani 1 1 d .
C1 C 0.29257(19) 0.5655(3) -0.0824(2) 0.0282(6) Uani 1 1 d .
N5 N 0.24321(18) 0.5999(2) -0.16667(18) 0.0344(6) Uani 1 1 d .
N2 N 0.32960(18) 0.4695(2) -0.09277(19) 0.0337(6) Uani 1 1 d .
C29 C 0.13293(18) 0.6998(3) 0.0415(2) 0.0286(6) Uani 1 1 d .
C23 C 0.11052(19) 0.5271(3) -0.0853(2) 0.0292(6) Uani 1 1 d .
C10 C 0.4074(2) 0.4859(3) 0.1824(2) 0.0355(7) Uani 1 1 d .
H10 H 0.4351 0.4219 0.2143 0.043 Uiso 1 1 calc R
C8 C 0.3640(2) 0.3780(3) 0.0506(2) 0.0360(7) Uani 1 1 d .
H8A H 0.3089 0.3461 0.0241 0.043 Uiso 1 1 calc R
H8B H 0.4012 0.3229 0.0921 0.043 Uiso 1 1 calc R
C11 C 0.4096(2) 0.5916(3) 0.2257(2) 0.0336(7) Uani 1 1 d .
C28 C 0.1294(2) 0.4339(3) -0.1235(2) 0.0345(7) Uani 1 1 d .
H28 H 0.1807 0.3991 -0.0936 0.041 Uiso 1 1 calc R
C15 C 0.4479(2) 0.7123(4) 0.3509(2) 0.0464(9) Uani 1 1 d .
H15 H 0.4741 0.7240 0.4115 0.056 Uiso 1 1 calc R
C34 C 0.0733(2) 0.6784(3) 0.0694(2) 0.0343(7) Uani 1 1 d .
H34 H 0.0619 0.6038 0.0785 0.041 Uiso 1 1 calc R
C17 C 0.19241(18) 0.4792(3) 0.1026(2) 0.0295(7) Uani 1 1 d .
C13 C 0.3651(2) 0.7798(3) 0.2047(2) 0.0364(7) Uani 1 1 d .
H13 H 0.3368 0.8394 0.1671 0.044 Uiso 1 1 calc R
C33 C 0.0311(2) 0.7672(3) 0.0834(2) 0.0397(8) Uani 1 1 d .
H33 H -0.0084 0.7521 0.1019 0.048 Uiso 1 1 calc R
C32 C 0.0474(2) 0.8777(3) 0.0702(3) 0.0422(8) Uani 1 1 d .
H32 H 0.0194 0.9373 0.0804 0.051 Uiso 1 1 calc R
C22 C 0.1655(3) 0.3676(3) 0.0836(3) 0.0416(8) Uani 1 1 d .
H22 H 0.1406 0.3424 0.0256 0.050 Uiso 1 1 calc R
C35 C 0.3835(2) 0.8067(3) 0.0144(2) 0.0295(7) Uani 1 1 d .
C14 C 0.4050(2) 0.7997(4) 0.2943(2) 0.0434(9) Uani 1 1 d .
H14 H 0.4030 0.8714 0.3164 0.052 Uiso 1 1 calc R
C30 C 0.1487(2) 0.8116(3) 0.0275(2) 0.0340(7) Uani 1 1 d .
H30 H 0.1880 0.8272 0.0087 0.041 Uiso 1 1 calc R
C18 C 0.2294(2) 0.5144(3) 0.1906(2) 0.0385(8) Uani 1 1 d .
H18 H 0.2473 0.5892 0.2044 0.046 Uiso 1 1 calc R
C16 C 0.4514(2) 0.6071(4) 0.3162(2) 0.0415(8) Uani 1 1 d .
H16 H 0.4812 0.5477 0.3530 0.050 Uiso 1 1 calc R
C27 C 0.0731(2) 0.3923(3) -0.2052(2) 0.0424(8) Uani 1 1 d .
H27 H 0.0865 0.3295 -0.2293 0.051 Uiso 1 1 calc R
C20 C 0.2133(3) 0.3290(4) 0.2373(3) 0.0557(12) Uani 1 1 d .
H20 H 0.2210 0.2782 0.2822 0.067 Uiso 1 1 calc R
C6 C 0.1896(2) 0.6984(3) -0.1916(2) 0.0437(9) Uani 1 1 d .
H6A H 0.1338 0.6742 -0.2103 0.066 Uiso 1 1 calc GR
H6B H 0.1931 0.7376 -0.2390 0.066 Uiso 1 1 calc GR
H6C H 0.2063 0.7486 -0.1420 0.066 Uiso 1 1 calc GR
C21 C 0.1756(3) 0.2931(3) 0.1513(3) 0.0566(12) Uani 1 1 d .
H21 H 0.1567 0.2186 0.1381 0.068 Uiso 1 1 calc R
C7 C 0.3898(2) 0.4012(3) -0.0201(3) 0.0395(8) Uani 1 1 d .
H7A H 0.4423 0.4408 0.0059 0.047 Uiso 1 1 calc R
H7B H 0.3976 0.3292 -0.0431 0.047 Uiso 1 1 calc R
C19 C 0.2397(2) 0.4397(4) 0.2572(3) 0.0486(10) Uani 1 1 d .
H19 H 0.2643 0.4643 0.3154 0.058 Uiso 1 1 calc R
C31 C 0.1055(2) 0.9004(3) 0.0416(3) 0.0420(8) Uani 1 1 d .
H31 H 0.1159 0.9752 0.0318 0.050 Uiso 1 1 calc R
C24 C 0.0332(2) 0.5771(3) -0.1321(2) 0.0379(8) Uani 1 1 d .
H24 H 0.0188 0.6387 -0.1080 0.046 Uiso 1 1 calc R
C26 C -0.0027(2) 0.4441(4) -0.2507(3) 0.0485(10) Uani 1 1 d .
H26 H -0.0404 0.4172 -0.3058 0.058 Uiso 1 1 calc R
C3 C 0.3035(3) 0.4454(3) -0.1812(3) 0.0428(8) Uani 1 1 d .
H3 H 0.3204 0.3849 -0.2040 0.051 Uiso 1 1 calc R
C25 C -0.0222(2) 0.5365(4) -0.2138(3) 0.0476(9) Uani 1 1 d .
H25 H -0.0732 0.5717 -0.2443 0.057 Uiso 1 1 calc R
C4 C 0.2495(3) 0.5259(3) -0.2267(3) 0.0430(8) Uani 1 1 d .
H4 H 0.2210 0.5316 -0.2878 0.052 Uiso 1 1 calc R
O5 O 0.58202(16) 0.8881(2) 0.05818(19) 0.0442(6) Uani 1 1 d .
H5C H 0.5309 0.8839 0.0435 0.066 Uiso 1 1 d G
H5D H 0.5939 0.9555 0.0499 0.066 Uiso 1 1 d G
C5 C 0.2800(3) 1.0738(4) 0.0044(3) 0.0529(10) Uani 1 1 d .
H5A H 0.2792 0.9928 -0.0070 0.064 Uiso 1 1 calc R
H5B H 0.3176 1.1096 -0.0137 0.064 Uiso 1 1 calc R
Cl1 Cl 0.18011(8) 1.13008(10) -0.05847(8) 0.0632(3) Uani 1 1 d .
Cl2 Cl 0.31583(8) 1.09531(12) 0.11683(8) 0.0679(3) Uani 1 1 d .
O4 O 0.57333(19) 0.7539(3) 0.19664(18) 0.0522(7) Uani 1 1 d .
H4A H 0.5280 0.7285 0.1565 0.078 Uiso 1 1 d G
H4B H 0.5929 0.8031 0.1749 0.078 Uiso 1 1 d G

loop_
_atom_site_aniso_label
_atom_site_aniso_U_11
_atom_site_aniso_U_22
_atom_site_aniso_U_33
_atom_site_aniso_U_23
_atom_site_aniso_U_13
_atom_site_aniso_U_12
Ru1 0.02179(12) 0.01837(13) 0.02503(13) 0.00216(8) 0.00988(9) 0.00061(8)
P1 0.0225(3) 0.0226(4) 0.0267(4) 0.0023(3) 0.0100(3) 0.0000(3)
O2 0.0288(11) 0.0199(10) 0.0372(12) 0.0045(9) 0.0155(9) 0.0017(8)
O1 0.0262(10) 0.0266(11) 0.0406(13) 0.0013(9) 0.0166(9) -0.0003(8)
N9 0.0275(13) 0.0234(13) 0.0377(15) 0.0062(11) 0.0148(11) -0.0002(10)
O3 0.0409(14) 0.0270(12) 0.0713(18) 0.0058(12) 0.0316(13) -0.0037(10)
N12 0.0245(12) 0.0335(14) 0.0287(14) 0.0022(11) 0.0112(11) -0.0011(10)
C1 0.0298(15) 0.0245(15) 0.0309(16) 0.0004(12) 0.0145(13) -0.0043(12)
N5 0.0406(15) 0.0350(15) 0.0280(14) -0.0001(12) 0.0161(12) -0.0033(12)
N2 0.0396(15) 0.0264(14) 0.0385(16) -0.0062(11) 0.0210(13) -0.0018(11)
C29 0.0242(14) 0.0291(16) 0.0288(16) 0.0004(12) 0.0091(12) 0.0009(12)
C23 0.0276(15) 0.0303(16) 0.0281(16) 0.0030(13) 0.0116(12) -0.0037(12)
C10 0.0288(16) 0.0360(18) 0.0386(19) 0.0121(15) 0.0127(14) 0.0027(13)
C8 0.0361(17) 0.0209(15) 0.048(2) 0.0039(14) 0.0170(15) 0.0032(13)
C11 0.0268(15) 0.0403(19) 0.0320(17) 0.0071(14) 0.0121(13) -0.0019(13)
C28 0.0294(16) 0.0325(17) 0.0378(18) -0.0017(14) 0.0121(14) -0.0035(13)
C15 0.0391(19) 0.069(3) 0.0283(18) -0.0028(18) 0.0136(15) -0.0123(18)
C34 0.0299(16) 0.0358(18) 0.0371(18) 0.0034(14) 0.0153(14) 0.0002(13)
C17 0.0235(14) 0.0311(16) 0.0348(17) 0.0099(13) 0.0142(13) 0.0037(12)
C13 0.0350(17) 0.0373(19) 0.0349(18) -0.0037(14) 0.0144(14) -0.0029(14)
C33 0.0291(16) 0.050(2) 0.043(2) -0.0002(16) 0.0190(15) 0.0039(15)
C32 0.0375(18) 0.043(2) 0.045(2) -0.0015(16) 0.0180(16) 0.0127(15)
C22 0.053(2) 0.0303(18) 0.052(2) 0.0053(15) 0.0327(19) 0.0031(15)
C35 0.0322(16) 0.0229(15) 0.0365(17) 0.0023(13) 0.0186(14) -0.0011(12)
C14 0.0383(19) 0.053(2) 0.040(2) -0.0105(17) 0.0189(16) -0.0068(16)
C30 0.0288(15) 0.0327(18) 0.0414(19) 0.0030(14) 0.0170(14) 0.0024(13)
C18 0.0269(16) 0.050(2) 0.0369(19) 0.0093(16) 0.0132(14) -0.0012(14)
C16 0.0327(17) 0.058(2) 0.0288(17) 0.0102(16) 0.0098(14) -0.0047(16)
C27 0.044(2) 0.043(2) 0.040(2) -0.0096(16) 0.0182(16) -0.0088(16)
C20 0.063(3) 0.060(3) 0.062(3) 0.037(2) 0.043(2) 0.028(2)
C6 0.050(2) 0.042(2) 0.0341(19) 0.0104(15) 0.0149(16) 0.0059(16)
C21 0.079(3) 0.030(2) 0.084(3) 0.019(2) 0.058(3) 0.0130(19)
C7 0.0384(18) 0.0285(17) 0.050(2) -0.0023(15) 0.0194(16) 0.0067(14)
C19 0.0327(18) 0.074(3) 0.040(2) 0.0213(19) 0.0174(16) 0.0081(18)
C31 0.0397(19) 0.0298(18) 0.054(2) 0.0027(16) 0.0196(17) 0.0061(15)
C24 0.0324(17) 0.044(2) 0.0346(18) -0.0002(15) 0.0131(14) 0.0032(14)
C26 0.0366(19) 0.067(3) 0.0334(19) -0.0093(18) 0.0088(15) -0.0123(18)
C3 0.055(2) 0.038(2) 0.044(2) -0.0129(16) 0.0294(18) -0.0079(16)
C25 0.0285(17) 0.068(3) 0.0358(19) 0.0002(18) 0.0060(15) 0.0026(17)
C4 0.054(2) 0.044(2) 0.0345(19) -0.0076(16) 0.0235(17) -0.0069(17)
O5 0.0367(13) 0.0355(13) 0.0580(17) 0.0046(12) 0.0198(12) -0.0029(10)
C5 0.060(3) 0.040(2) 0.069(3) 0.0021(19) 0.038(2) 0.0042(18)
Cl1 0.0659(7) 0.0620(7) 0.0596(6) 0.0051(5) 0.0270(5) 0.0145(5)
Cl2 0.0733(7) 0.0723(8) 0.0577(7) 0.0080(6) 0.0298(6) 0.0083(6)
O4 0.0484(16) 0.0532(18) 0.0446(16) -0.0025(13) 0.0125(13) -0.0034(13)

loop_
_atom_type_symbol
_atom_type_description
_atom_type_scat_dispersion_real
_atom_type_scat_dispersion_imag
_atom_type_scat_source
C C 0.0181 0.0091 'International Tables Vol C Tables 4.2.6.8 and 6.1.1.4'
H H 0.0000 0.0000 'International Tables Vol C Tables 4.2.6.8 and 6.1.1.4'
Cl Cl 0.3639 0.7018 'International Tables Vol C Tables 4.2.6.8 and 6.1.1.4'
N N 0.0311 0.0180 'International Tables Vol C Tables 4.2.6.8 and 6.1.1.4'
O O 0.0492 0.0322 'International Tables Vol C Tables 4.2.6.8 and 6.1.1.4'
P P 0.2955 0.4335 'International Tables Vol C Tables 4.2.6.8 and 6.1.1.4'
Ru Ru 0.0552 3.2960 'International Tables Vol C Tables 4.2.6.8 and 6.1.1.4'

loop_
_exptl_crystal_face_index_h
_exptl_crystal_face_index_k
_exptl_crystal_face_index_l
_exptl_crystal_face_perp_dist
_exptl_oxdiff_crystal_face_indexfrac_h
_exptl_oxdiff_crystal_face_indexfrac_k
_exptl_oxdiff_crystal_face_indexfrac_l
_exptl_oxdiff_crystal_face_x
_exptl_oxdiff_crystal_face_y
_exptl_oxdiff_crystal_face_z
2 -8 0 0.0540 1.9955 -8.0053 0.0011 0.1072 0.7136 -0.7859
-7 1 11 0.0971 -7.0028 1.0040 10.9967 -0.1030 -0.8351 -0.5602
-2 8 0 0.0399 -1.9955 8.0053 -0.0011 -0.1072 -0.7136 0.7859
7 0 -11 0.0998 7.0032 -0.0035 -10.9968 0.1132 0.7478 0.6577
11 0 0 0.0289 10.9956 -0.0049 0.0002 1.0398 0.0839 -0.0344
-11 0 0 0.0066 -10.9956 0.0049 -0.0002 -1.0398 -0.0839 0.0344
6 6 0 0.0392 6.0004 6.0006 -0.0007 0.6285 -0.4780 0.5660
-6 -6 0 0.0392 -6.0004 -6.0006 0.0007 -0.6285 0.4780 -0.5660
2 1 9 0.0920 1.9947 0.9999 8.9974 0.6480 -0.6401 -0.4648

loop_
_geom_angle_atom_site_label_1
_geom_angle_atom_site_label_2
_geom_angle_atom_site_label_3
_geom_angle
P1 Ru1 C35 135.74(7)
O2 Ru1 P1 105.02(6)
O2 Ru1 O1 61.94(8)
O2 Ru1 C35 30.84(9)
O1 Ru1 P1 166.84(6)
O1 Ru1 C35 31.14(9)
N9 Ru1 P1 92.56(8)
N9 Ru1 O2 160.77(9)
N9 Ru1 O1 100.14(9)
N9 Ru1 N12 78.29(11)
N9 Ru1 C1 92.49(12)
N9 Ru1 C35 130.71(10)
N12 Ru1 P1 95.08(7)
N12 Ru1 O2 92.21(10)
N12 Ru1 O1 84.25(9)
N12 Ru1 C35 86.69(10)
C1 Ru1 P1 93.67(9)
C1 Ru1 O2 94.06(11)
C1 Ru1 O1 89.22(11)
C1 Ru1 N12 167.55(12)
C1 Ru1 C35 93.20(11)
C29 P1 Ru1 115.72(10)
C29 P1 C23 101.71(14)
C23 P1 Ru1 119.15(10)
C17 P1 Ru1 113.47(10)
C17 P1 C29 100.00(15)
C17 P1 C23 104.32(15)
C35 O2 Ru1 91.80(17)
C35 O1 Ru1 91.48(17)
C10 N9 Ru1 117.1(2)
C10 N9 C8 119.2(3)
C8 N9 Ru1 123.3(2)
C11 N12 Ru1 112.2(2)
C13 N12 Ru1 129.2(2)
C13 N12 C11 118.3(3)
N5 C1 Ru1 133.2(2)
N5 C1 N2 103.5(3)
N2 C1 Ru1 123.2(2)
C1 N5 C6 125.3(3)
C1 N5 C4 110.9(3)
C4 N5 C6 123.8(3)
C1 N2 C7 124.4(3)
C1 N2 C3 111.4(3)
C3 N2 C7 124.1(3)
C34 C29 P1 121.6(3)
C30 C29 P1 119.4(2)
C30 C29 C34 119.0(3)
C28 C23 P1 119.5(2)
C24 C23 P1 122.7(3)
C24 C23 C28 117.7(3)
N9 C10 H10 121.2
N9 C10 C11 117.7(3)
C11 C10 H10 121.2
N9 C8 H8A 109.6
N9 C8 H8B 109.6
N9 C8 C7 110.5(3)
H8A C8 H8B 108.1
C7 C8 H8A 109.6
C7 C8 H8B 109.6
N12 C11 C10 114.2(3)
N12 C11 C16 121.8(3)
C16 C11 C10 124.0(3)
C23 C28 H28 119.4
C27 C28 C23 121.2(3)
C27 C28 H28 119.4
C14 C15 H15 120.5
C14 C15 C16 119.0(3)
C16 C15 H15 120.5
C29 C34 H34 119.7
C33 C34 C29 120.5(3)
C33 C34 H34 119.7
C22 C17 P1 124.6(3)
C22 C17 C18 118.4(3)
C18 C17 P1 116.9(3)
N12 C13 H13 118.8
N12 C13 C14 122.3(3)
C14 C13 H13 118.8
C34 C33 H33 119.9
C32 C33 C34 120.3(3)
C32 C33 H33 119.9
C33 C32 H32 120.0
C33 C32 C31 120.0(3)
C31 C32 H32 120.0
C17 C22 H22 119.9
C17 C22 C21 120.1(4)
C21 C22 H22 119.9
O2 C35 Ru1 57.35(14)
O2 C35 O1 114.6(3)
O1 C35 Ru1 57.37(14)
O3 C35 Ru1 176.0(3)
O3 C35 O2 123.0(3)
O3 C35 O1 122.4(3)
C15 C14 C13 119.5(4)
C15 C14 H14 120.2
C13 C14 H14 120.2
C29 C30 H30 120.0
C29 C30 C31 119.9(3)
C31 C30 H30 120.0
C17 C18 H18 119.5
C19 C18 C17 121.0(4)
C19 C18 H18 119.5
C11 C16 H16 120.5
C15 C16 C11 119.1(4)
C15 C16 H16 120.5
C28 C27 H27 120.0
C26 C27 C28 120.0(4)
C26 C27 H27 120.0
C21 C20 H20 119.9
C21 C20 C19 120.1(4)
C19 C20 H20 119.9
N5 C6 H6A 109.5
N5 C6 H6B 109.5
N5 C6 H6C 109.5
H6A C6 H6B 109.5
H6A C6 H6C 109.5
H6B C6 H6C 109.5
C22 C21 H21 119.8
C20 C21 C22 120.5(4)
C20 C21 H21 119.8
N2 C7 C8 112.9(3)
N2 C7 H7A 109.0
N2 C7 H7B 109.0
C8 C7 H7A 109.0
C8 C7 H7B 109.0
H7A C7 H7B 107.8
C18 C19 H19 120.1
C20 C19 C18 119.8(4)
C20 C19 H19 120.1
C32 C31 C30 120.3(3)
C32 C31 H31 119.8
C30 C31 H31 119.8
C23 C24 H24 119.5
C25 C24 C23 121.0(4)
C25 C24 H24 119.5
C27 C26 H26 120.3
C27 C26 C25 119.4(3)
C25 C26 H26 120.3
N2 C3 H3 126.7
C4 C3 N2 106.5(3)
C4 C3 H3 126.7
C24 C25 C26 120.7(4)
C24 C25 H25 119.7
C26 C25 H25 119.7
N5 C4 H4 126.2
C3 C4 N5 107.6(3)
C3 C4 H4 126.2
H5C O5 H5D 109.5
H5A C5 H5B 107.9
Cl1 C5 H5A 109.2
Cl1 C5 H5B 109.2
Cl2 C5 H5A 109.2
Cl2 C5 H5B 109.2
Cl2 C5 Cl1 112.1(2)
H4A O4 H4B 109.5

loop_
_geom_bond_atom_site_label_1
_geom_bond_atom_site_label_2
_geom_bond_distance
Ru1 P1 2.2789(7)
Ru1 O2 2.132(2)
Ru1 O1 2.132(2)
Ru1 N9 1.999(3)
Ru1 N12 2.122(3)
Ru1 C1 2.006(3)
Ru1 C35 2.531(3)
P1 C29 1.840(3)
P1 C23 1.845(3)
P1 C17 1.838(3)
O2 C35 1.298(4)
O1 C35 1.309(4)
N9 C10 1.301(4)
N9 C8 1.458(4)
O3 C35 1.254(4)
N12 C11 1.367(4)
N12 C13 1.342(5)
C1 N5 1.363(4)
C1 N2 1.367(4)
N5 C6 1.447(5)
N5 C4 1.391(5)
N2 C7 1.463(5)
N2 C3 1.389(5)
C29 C34 1.400(5)
C29 C30 1.388(5)
C23 C28 1.396(5)
C23 C24 1.393(5)
C10 H10 0.9300
C10 C11 1.436(5)
C8 H8A 0.9700
C8 H8B 0.9700
C8 C7 1.512(5)
C11 C16 1.388(5)
C28 H28 0.9300
C28 C27 1.389(5)
C15 H15 0.9300
C15 C14 1.380(6)
C15 C16 1.385(6)
C34 H34 0.9300
C34 C33 1.381(5)
C17 C22 1.384(5)
C17 C18 1.399(5)
C13 H13 0.9300
C13 C14 1.381(5)
C33 H33 0.9300
C33 C32 1.373(6)
C32 H32 0.9300
C32 C31 1.384(6)
C22 H22 0.9300
C22 C21 1.393(5)
C14 H14 0.9300
C30 H30 0.9300
C30 C31 1.394(5)
C18 H18 0.9300
C18 C19 1.380(5)
C16 H16 0.9300
C27 H27 0.9300
C27 C26 1.380(6)
C20 H20 0.9300
C20 C21 1.373(7)
C20 C19 1.374(7)
C6 H6A 0.9600
C6 H6B 0.9600
C6 H6C 0.9600
C21 H21 0.9300
C7 H7A 0.9700
C7 H7B 0.9700
C19 H19 0.9300
C31 H31 0.9300
C24 H24 0.9300
C24 C25 1.379(5)
C26 H26 0.9300
C26 C25 1.382(6)
C3 H3 0.9300
C3 C4 1.329(6)
C25 H25 0.9300
C4 H4 0.9300
O5 H5C 0.8499
O5 H5D 0.8503
C5 H5A 0.9700
C5 H5B 0.9700
C5 Cl1 1.767(5)
C5 Cl2 1.741(5)
O4 H4A 0.8499
O4 H4B 0.8500

loop_
_geom_torsion_atom_site_label_1
_geom_torsion_atom_site_label_2
_geom_torsion_atom_site_label_3
_geom_torsion_atom_site_label_4
_geom_torsion
Ru1 P1 C29 C34 -154.1(2)
Ru1 P1 C29 C30 27.2(3)
Ru1 P1 C23 C28 52.7(3)
Ru1 P1 C23 C24 -124.2(3)
Ru1 P1 C17 C22 -109.9(3)
Ru1 P1 C17 C18 66.0(3)
Ru1 O2 C35 O1 3.9(3)
Ru1 O2 C35 O3 -175.2(3)
Ru1 O1 C35 O2 -3.9(3)
Ru1 O1 C35 O3 175.2(3)
Ru1 N9 C10 C11 4.6(4)
Ru1 N9 C8 C7 46.8(4)
Ru1 N12 C11 C10 -4.7(3)
Ru1 N12 C11 C16 176.2(3)
Ru1 N12 C13 C14 -175.6(3)
Ru1 C1 N5 C6 -2.3(5)
Ru1 C1 N5 C4 179.1(3)
Ru1 C1 N2 C7 0.6(4)
Ru1 C1 N2 C3 -178.8(2)
P1 C29 C34 C33 -179.2(3)
P1 C29 C30 C31 179.1(3)
P1 C23 C28 C27 -177.1(3)
P1 C23 C24 C25 176.1(3)
P1 C17 C22 C21 175.7(3)
P1 C17 C18 C19 -175.6(3)
N9 C10 C11 N12 0.4(4)
N9 C10 C11 C16 179.4(3)
N9 C8 C7 N2 -68.3(4)
N12 C11 C16 C15 0.3(5)
N12 C13 C14 C15 0.6(5)
C1 N5 C4 C3 -0.9(4)
C1 N2 C7 C8 45.8(4)
C1 N2 C3 C4 -0.4(4)
N5 C1 N2 C7 179.2(3)
N5 C1 N2 C3 -0.2(4)
N2 C1 N5 C6 179.2(3)
N2 C1 N5 C4 0.6(4)
N2 C3 C4 N5 0.8(4)
C29 P1 C23 C28 -178.8(3)
C29 P1 C23 C24 4.4(3)
C29 P1 C17 C22 126.2(3)
C29 P1 C17 C18 -57.8(3)
C29 C34 C33 C32 -0.1(5)
C29 C30 C31 C32 0.5(6)
C23 P1 C29 C34 75.3(3)
C23 P1 C29 C30 -103.5(3)
C23 P1 C17 C22 21.3(3)
C23 P1 C17 C18 -162.7(2)
C23 C28 C27 C26 0.9(6)
C23 C24 C25 C26 0.8(6)
C10 N9 C8 C7 -126.1(3)
C10 C11 C16 C15 -178.7(3)
C8 N9 C10 C11 178.0(3)
C11 N12 C13 C14 -2.1(5)
C28 C23 C24 C25 -0.7(5)
C28 C27 C26 C25 -0.8(6)
C34 C29 C30 C31 0.3(5)
C34 C33 C32 C31 0.8(6)
C17 P1 C29 C34 -31.8(3)
C17 P1 C29 C30 149.4(3)
C17 P1 C23 C28 -75.1(3)
C17 P1 C23 C24 108.0(3)
C17 C22 C21 C20 -0.9(6)
C17 C18 C19 C20 0.0(5)
C13 N12 C11 C10 -179.3(3)
C13 N12 C11 C16 1.7(5)
C33 C32 C31 C30 -1.0(6)
C22 C17 C18 C19 0.7(5)
C14 C15 C16 C11 -1.9(5)
C30 C29 C34 C33 -0.5(5)
C18 C17 C22 C21 -0.2(5)
C16 C15 C14 C13 1.4(5)
C27 C26 C25 C24 -0.1(6)
C6 N5 C4 C3 -179.5(3)
C21 C20 C19 C18 -1.1(6)
C7 N2 C3 C4 -179.8(3)
C19 C20 C21 C22 1.5(6)
C24 C23 C28 C27 -0.1(5)
C3 N2 C7 C8 -134.9(3)
